data_7225766
loop_
_publ_author_name
'Magubane, Makhosozane N.'
'Nyamato, George Simba'
'Ojwach, Stephen O.'
'Munro, Orde Q.'

_publ_section_title
;
 Structural, Kinetic, and DFT Studies of the Transfer Hydro-genation of
 Ketones Mediated by (Pyrazole)pyridine Iron(II) and Nickel(II) Complexes
;
_journal_name_full 'RSC Adv.'
_journal_paper_doi 10.1039/C6RA12788F
_journal_year 2016
_chemical_formula_moiety 'C15 H21 Cl N5 Ni O2, Cl'
_chemical_formula_sum 'C15 H21 Cl2 N5 Ni O2'
_chemical_formula_weight 432.98
_chemical_name_systematic
;
 ?
;
_space_group_crystal_system monoclinic
_space_group_IT_number 14
_space_group_name_Hall '-P 2yn'
_space_group_name_H-M_alt 'P 1 21/n 1'
_symmetry_space_group_name_Hall '-P 2yn'
_symmetry_space_group_name_H-M 'P 1 21/n 1'
_atom_sites_solution_hydrogens mixed
_atom_sites_solution_primary direct
_audit_creation_date 2014-06-05
_audit_creation_method
;
Olex2 1.2
(compiled 2014.03.20 svn.r2914 for OlexSys, GUI svn.r4816)
;
_audit_update_record
;
2016-05-16 deposited with the CCDC.
2016-06-27 downloaded from the CCDC.
;
_cell_angle_alpha 90
_cell_angle_beta 107.716(2)
_cell_angle_gamma 90
_cell_formula_units_Z 4
_cell_length_a 8.2931(4)
_cell_length_b 21.2269(10)
_cell_length_c 10.6232(5)
_cell_measurement_reflns_used 9931
_cell_measurement_temperature 100.0
_cell_measurement_theta_max 30.59
_cell_measurement_theta_min 2.75
_cell_volume 1781.39(15)
_computing_data_reduction 'SAINT v8.27A (Bruker, 2012)'
_computing_molecular_graphics 'Olex2 (Dolomanov et al., 2009)'
_computing_publication_material 'Olex2 (Dolomanov et al., 2009)'
_computing_structure_refinement 'ShelXL (Sheldrick, 2008)'
_computing_structure_solution 'ShelXS (Sheldrick, 2008)'
_diffrn_ambient_temperature 100.0
_diffrn_detector 'Bruker APEX2 area detector'
_diffrn_detector_area_resol_mean 7.9
_diffrn_detector_type 'CCD area detector'
_diffrn_measured_fraction_theta_full 0.997
_diffrn_measured_fraction_theta_max 0.997
_diffrn_measurement_device 'three-circle diffractometer'
_diffrn_measurement_device_type 'Bruker SMART APEX2 area detector'
_diffrn_measurement_method '\w and \f scans'
_diffrn_radiation_monochromator 'mirror optics'
_diffrn_radiation_probe x-ray
_diffrn_radiation_type MoK\a
_diffrn_radiation_wavelength 0.71073
_diffrn_reflns_av_R_equivalents 0.0194
_diffrn_reflns_av_unetI/netI 0.0150
_diffrn_reflns_Laue_measured_fraction_full 0.997
_diffrn_reflns_Laue_measured_fraction_max 0.997
_diffrn_reflns_limit_h_max 11
_diffrn_reflns_limit_h_min -7
_diffrn_reflns_limit_k_max 30
_diffrn_reflns_limit_k_min -27
_diffrn_reflns_limit_l_max 11
_diffrn_reflns_limit_l_min -15
_diffrn_reflns_number 22317
_diffrn_reflns_point_group_measured_fraction_full 0.997
_diffrn_reflns_point_group_measured_fraction_max 0.997
_diffrn_reflns_theta_full 26.000
_diffrn_reflns_theta_max 30.604
_diffrn_reflns_theta_min 1.919
_diffrn_source 'microfocus sealed X-ray tube'
_diffrn_source_type 'Incoatec I\ms'
_diffrn_standards_number 0
_exptl_absorpt_coefficient_mu 1.409
_exptl_absorpt_correction_T_max 0.7461
_exptl_absorpt_correction_T_min 0.6627
_exptl_absorpt_correction_type multi-scan
_exptl_absorpt_process_details
;
SADABS-2012/1 (Bruker,2012) was used for absorption correction.
wR2(int) was 0.0649 before and 0.0280 after correction.
The Ratio of minimum to maximum transmission is 0.8882.
The \l/2 correction factor is 0.0015.
;
_exptl_crystal_colour 'clear greenish blue'
_exptl_crystal_colour_lustre clear
_exptl_crystal_colour_modifier greenish
_exptl_crystal_colour_primary blue
_exptl_crystal_density_diffrn 1.614
_exptl_crystal_description irregular
_exptl_crystal_F_000 896
_exptl_crystal_size_max 0.35
_exptl_crystal_size_mid 0.25
_exptl_crystal_size_min 0.25
_refine_diff_density_max 0.474
_refine_diff_density_min -0.410
_refine_diff_density_rms 0.057
_refine_ls_extinction_method none
_refine_ls_goodness_of_fit_ref 1.029
_refine_ls_hydrogen_treatment mixed
_refine_ls_matrix_type full
_refine_ls_number_parameters 246
_refine_ls_number_reflns 5457
_refine_ls_number_restraints 0
_refine_ls_restrained_S_all 1.029
_refine_ls_R_factor_all 0.0207
_refine_ls_R_factor_gt 0.0201
_refine_ls_shift/su_max 0.001
_refine_ls_shift/su_mean 0.000
_refine_ls_structure_factor_coef Fsqd
_refine_ls_weighting_details 'w=1/[\s^2^(Fo^2^)+(0.0271P)^2^+0.8919P] where P=(Fo^2^+2Fc^2^)/3'
_refine_ls_weighting_scheme calc
_refine_ls_wR_factor_gt 0.0531
_refine_ls_wR_factor_ref 0.0534
_reflns_Friedel_coverage 0.000
_reflns_number_gt 5313
_reflns_number_total 5457
_reflns_threshold_expression 'I > 2\s(I)'
_cod_data_source_file c6ra12788f2.cif
_cod_data_source_block mo_so_mgc2_l3_0m
_cod_database_code 7225766
_shelxl_version_number 2014-3
_shelx_space_group_comment
;
The symmetry employed for this shelxl refinement is uniquely defined
by the following loop, which should always be used as a source of
symmetry information in preference to the above space-group names.
They are only intended as comments.
;
_shelx_estimated_absorpt_t_max 0.720
_shelx_estimated_absorpt_t_min 0.638
_olex2_refinement_description
;
1. Fixed Uiso
 At 1.2 times of:
  All C(H) groups
 At 1.5 times of:
  All C(H,H,H) groups
2.a Aromatic/amide H refined with riding coordinates:
 C8(H8), C3(H3), C13(H13), C9(H9), C7(H7)
2.b Idealised Me refined as rotating group:
 C1(H1c,H1d,H1e), C5(H5a,H5b,H5c), C11(H11a,H11b,H11c), C15(H15a,H15b,H15c)
;

loop_
_space_group_symop_operation_xyz
'x, y, z'
'-x+1/2, y+1/2, -z+1/2'
'-x, -y, -z'
'x-1/2, -y-1/2, z-1/2'

loop_
_atom_site_label
_atom_site_type_symbol
_atom_site_fract_x
_atom_site_fract_y
_atom_site_fract_z
_atom_site_U_iso_or_equiv
_atom_site_adp_type
_atom_site_occupancy
_atom_site_site_symmetry_order
_atom_site_calc_flag
_atom_site_refinement_flags_posn
Ni1 Ni 0.54570(2) 0.09522(2) 0.79421(2) 0.00789(4) Uani 1 1 d .
Cl2 Cl 0.26032(3) 0.05922(2) 0.36650(2) 0.01285(5) Uani 1 1 d .
Cl1 Cl 0.48951(3) 0.11204(2) 1.00051(2) 0.01177(5) Uani 1 1 d .
O1 O 0.58850(9) 0.07520(3) 0.61041(7) 0.01237(13) Uani 1 1 d .
O2 O 0.62764(9) 0.00554(3) 0.85328(7) 0.01274(13) Uani 1 1 d .
N3 N 0.47451(10) 0.18267(4) 0.72567(8) 0.00910(13) Uani 1 1 d .
N1 N 0.29040(10) 0.08434(4) 0.70142(8) 0.01006(14) Uani 1 1 d .
N2 N 0.20990(10) 0.13973(4) 0.64967(8) 0.00977(14) Uani 1 1 d .
N5 N 0.77531(10) 0.14514(4) 0.84895(8) 0.00955(14) Uani 1 1 d .
N4 N 0.75507(10) 0.20756(4) 0.80977(8) 0.00917(13) Uani 1 1 d .
C2 C 0.17137(12) 0.04051(4) 0.67719(9) 0.01154(16) Uani 1 1 d .
C8 C 0.37065(12) 0.30325(4) 0.65955(9) 0.01254(16) Uani 1 1 d .
H8 H 0.3339 0.3453 0.6376 0.015 Uiso 1 1 calc R
C14 C 0.94080(11) 0.13608(4) 0.89669(9) 0.01074(16) Uani 1 1 d .
C6 C 0.31063(11) 0.19420(4) 0.66627(9) 0.00936(15) Uani 1 1 d .
C10 C 0.58817(11) 0.22919(4) 0.75056(9) 0.00907(15) Uani 1 1 d .
C1 C 0.21147(13) -0.02607(5) 0.72050(11) 0.01709(19) Uani 1 1 d .
H1C H 0.2967 -0.0426 0.6824 0.026 Uiso 1 1 calc GR
H1D H 0.1084 -0.0516 0.6904 0.026 Uiso 1 1 calc GR
H1E H 0.2556 -0.0277 0.8171 0.026 Uiso 1 1 calc GR
C12 C 0.91003(11) 0.23661(4) 0.83181(9) 0.01063(16) Uani 1 1 d .
C3 C 0.01259(12) 0.06685(5) 0.60934(9) 0.01309(17) Uani 1 1 d .
H3 H -0.0926 0.0452 0.5807 0.016 Uiso 1 1 calc R
C4 C 0.03888(11) 0.12946(5) 0.59267(9) 0.01144(16) Uani 1 1 d .
C13 C 1.02957(12) 0.19181(4) 0.88775(9) 0.01178(16) Uani 1 1 d .
H13 H 1.1489 0.1972 0.9152 0.014 Uiso 1 1 calc R
C9 C 0.54193(12) 0.29179(4) 0.72195(9) 0.01159(16) Uani 1 1 d .
H9 H 0.6227 0.3249 0.7437 0.014 Uiso 1 1 calc R
C5 C -0.08932(12) 0.17755(5) 0.52495(10) 0.01586(18) Uani 1 1 d .
H5A H -0.0913 0.2114 0.5871 0.024 Uiso 1 1 calc GR
H5B H -0.2013 0.1578 0.4937 0.024 Uiso 1 1 calc GR
H5C H -0.0596 0.1950 0.4495 0.024 Uiso 1 1 calc GR
C7 C 0.25199(12) 0.25491(4) 0.62844(9) 0.01210(16) Uani 1 1 d .
H7 H 0.1360 0.2629 0.5834 0.015 Uiso 1 1 calc R
C11 C 0.93693(13) 0.30272(5) 0.79583(11) 0.01583(18) Uani 1 1 d .
H11A H 0.8717 0.3104 0.7034 0.024 Uiso 1 1 calc GR
H11B H 1.0575 0.3095 0.8075 0.024 Uiso 1 1 calc GR
H11C H 0.8993 0.3318 0.8529 0.024 Uiso 1 1 calc GR
C15 C 1.01205(13) 0.07436(5) 0.95282(11) 0.01647(18) Uani 1 1 d .
H15A H 1.0268 0.0738 1.0479 0.025 Uiso 1 1 calc GR
H15B H 1.1219 0.0680 0.9380 0.025 Uiso 1 1 calc GR
H15C H 0.9344 0.0405 0.9096 0.025 Uiso 1 1 calc GR
H2A H 0.590(2) -0.0168(9) 0.8984(19) 0.036(5) Uiso 1 1 d .
H1A H 0.500(2) 0.0719(9) 0.5529(18) 0.030(4) Uiso 1 1 d .
H1B H 0.636(2) 0.0406(9) 0.6111(17) 0.029(4) Uiso 1 1 d .
H2B H 0.657(2) -0.0161(9) 0.7986(18) 0.033(5) Uiso 1 1 d .

loop_
_atom_site_aniso_label
_atom_site_aniso_U_11
_atom_site_aniso_U_22
_atom_site_aniso_U_33
_atom_site_aniso_U_23
_atom_site_aniso_U_13
_atom_site_aniso_U_12
Ni1 0.00729(6) 0.00624(6) 0.00941(6) 0.00072(4) 0.00147(4) 0.00009(4)
Cl2 0.01350(10) 0.01001(9) 0.01529(10) -0.00008(7) 0.00476(8) 0.00053(7)
Cl1 0.01271(9) 0.01186(10) 0.01092(9) -0.00061(7) 0.00390(7) -0.00194(7)
O1 0.0120(3) 0.0117(3) 0.0129(3) -0.0003(2) 0.0029(3) 0.0015(2)
O2 0.0157(3) 0.0087(3) 0.0150(3) 0.0020(2) 0.0065(3) 0.0019(2)
N3 0.0085(3) 0.0082(3) 0.0102(3) 0.0007(3) 0.0021(3) 0.0004(3)
N1 0.0094(3) 0.0083(3) 0.0114(3) 0.0013(3) 0.0015(3) 0.0007(3)
N2 0.0076(3) 0.0094(3) 0.0111(3) 0.0009(3) 0.0010(3) 0.0008(3)
N5 0.0098(3) 0.0064(3) 0.0116(3) 0.0019(3) 0.0020(3) 0.0009(3)
N4 0.0088(3) 0.0061(3) 0.0120(3) 0.0009(3) 0.0023(3) -0.0001(2)
C2 0.0102(4) 0.0120(4) 0.0116(4) -0.0001(3) 0.0021(3) -0.0015(3)
C8 0.0143(4) 0.0094(4) 0.0138(4) 0.0028(3) 0.0042(3) 0.0031(3)
C14 0.0096(4) 0.0106(4) 0.0114(4) 0.0010(3) 0.0022(3) 0.0005(3)
C6 0.0090(4) 0.0095(4) 0.0093(4) 0.0005(3) 0.0025(3) 0.0004(3)
C10 0.0091(4) 0.0088(4) 0.0093(3) 0.0008(3) 0.0027(3) 0.0007(3)
C1 0.0142(4) 0.0115(4) 0.0223(5) 0.0024(4) 0.0007(4) -0.0026(3)
C12 0.0098(4) 0.0101(4) 0.0120(4) -0.0010(3) 0.0034(3) -0.0021(3)
C3 0.0091(4) 0.0157(4) 0.0136(4) -0.0001(3) 0.0021(3) -0.0018(3)
C4 0.0078(4) 0.0154(4) 0.0104(4) -0.0003(3) 0.0017(3) 0.0003(3)
C13 0.0097(4) 0.0115(4) 0.0135(4) -0.0001(3) 0.0026(3) -0.0008(3)
C9 0.0128(4) 0.0080(4) 0.0141(4) 0.0015(3) 0.0042(3) 0.0006(3)
C5 0.0104(4) 0.0185(5) 0.0163(4) 0.0019(3) 0.0005(3) 0.0028(3)
C7 0.0110(4) 0.0110(4) 0.0135(4) 0.0024(3) 0.0025(3) 0.0031(3)
C11 0.0142(4) 0.0089(4) 0.0250(5) 0.0006(3) 0.0069(4) -0.0025(3)
C15 0.0119(4) 0.0125(4) 0.0225(5) 0.0053(4) 0.0016(3) 0.0029(3)

loop_
_atom_type_symbol
_atom_type_description
_atom_type_scat_dispersion_real
_atom_type_scat_dispersion_imag
_atom_type_scat_source
C C 0.0033 0.0016 'International Tables Vol C Tables 4.2.6.8 and 6.1.1.4'
N N 0.0061 0.0033 'International Tables Vol C Tables 4.2.6.8 and 6.1.1.4'
Ni Ni 0.3393 1.1124 'International Tables Vol C Tables 4.2.6.8 and 6.1.1.4'
O O 0.0106 0.0060 'International Tables Vol C Tables 4.2.6.8 and 6.1.1.4'
Cl Cl 0.1484 0.1585 'International Tables Vol C Tables 4.2.6.8 and 6.1.1.4'
H H 0.0000 0.0000 'International Tables Vol C Tables 4.2.6.8 and 6.1.1.4'

loop_
_geom_angle_atom_site_label_1
_geom_angle_atom_site_label_2
_geom_angle_atom_site_label_3
_geom_angle
O1 Ni1 Cl1 176.72(2)
O2 Ni1 Cl1 89.83(2)
O2 Ni1 O1 87.90(3)
O2 Ni1 N1 103.82(3)
O2 Ni1 N5 101.26(3)
N3 Ni1 Cl1 94.35(2)
N3 Ni1 O1 87.98(3)
N3 Ni1 O2 175.62(3)
N3 Ni1 N1 77.57(3)
N3 Ni1 N5 77.09(3)
N1 Ni1 Cl1 89.81(2)
N1 Ni1 O1 88.44(3)
N1 Ni1 N5 154.51(3)
N5 Ni1 Cl1 94.79(2)
N5 Ni1 O1 87.97(3)
C6 N3 Ni1 118.92(6)
C10 N3 Ni1 119.88(6)
C10 N3 C6 120.92(8)
N2 N1 Ni1 113.42(6)
C2 N1 Ni1 140.31(7)
C2 N1 N2 106.23(8)
N1 N2 C6 116.96(7)
C4 N2 N1 110.37(8)
C4 N2 C6 132.64(8)
N4 N5 Ni1 112.52(6)
C14 N5 Ni1 141.17(7)
C14 N5 N4 105.73(7)
N5 N4 C10 117.28(7)
C12 N4 N5 110.82(7)
C12 N4 C10 131.81(8)
N1 C2 C1 121.52(8)
N1 C2 C3 110.23(8)
C3 C2 C1 128.25(9)
C7 C8 C9 121.97(9)
N5 C14 C13 110.68(8)
N5 C14 C15 121.41(8)
C13 C14 C15 127.89(8)
N3 C6 N2 112.90(8)
N3 C6 C7 121.45(8)
C7 C6 N2 125.65(8)
N3 C10 N4 112.66(8)
N3 C10 C9 122.17(8)
C9 C10 N4 125.17(8)
N4 C12 C11 125.61(8)
C13 C12 N4 106.07(8)
C13 C12 C11 128.28(9)
C4 C3 C2 106.91(8)
N2 C4 C5 126.18(9)
C3 C4 N2 106.26(8)
C3 C4 C5 127.55(9)
C12 C13 C14 106.69(8)
C10 C9 C8 116.36(8)
C8 C7 C6 117.04(8)

loop_
_geom_bond_atom_site_label_1
_geom_bond_atom_site_label_2
_geom_bond_distance
Ni1 Cl1 2.4019(3)
Ni1 O1 2.1308(7)
Ni1 O2 2.0542(7)
Ni1 N3 2.0157(8)
Ni1 N1 2.0585(8)
Ni1 N5 2.1008(8)
N3 C6 1.3354(11)
N3 C10 1.3349(12)
N1 N2 1.3809(11)
N1 C2 1.3236(12)
N2 C6 1.4057(12)
N2 C4 1.3795(11)
N5 N4 1.3836(10)
N5 C14 1.3245(12)
N4 C10 1.4115(11)
N4 C12 1.3796(11)
C2 C1 1.4921(14)
C2 C3 1.4101(13)
C8 C9 1.3940(13)
C8 C7 1.3902(13)
C14 C13 1.4119(13)
C14 C15 1.4855(13)
C6 C7 1.3928(12)
C10 C9 1.3907(12)
C12 C13 1.3717(13)
C12 C11 1.4891(13)
C3 C4 1.3670(14)
C4 C5 1.4913(13)

loop_
_geom_torsion_atom_site_label_1
_geom_torsion_atom_site_label_2
_geom_torsion_atom_site_label_3
_geom_torsion_atom_site_label_4
_geom_torsion
Ni1 N3 C6 N2 -5.43(10)
Ni1 N3 C6 C7 173.70(7)
Ni1 N3 C10 N4 8.13(10)
Ni1 N3 C10 C9 -170.83(7)
Ni1 N1 N2 C6 0.39(10)
Ni1 N1 N2 C4 -178.18(6)
Ni1 N1 C2 C1 -2.19(16)
Ni1 N1 C2 C3 177.31(8)
Ni1 N5 N4 C10 4.83(10)
Ni1 N5 N4 C12 -172.15(6)
Ni1 N5 C14 C13 169.21(8)
Ni1 N5 C14 C15 -11.99(16)
N3 C6 C7 C8 -2.27(14)
N3 C10 C9 C8 -3.08(14)
N1 N2 C6 N3 3.13(11)
N1 N2 C6 C7 -175.95(9)
N1 N2 C4 C3 0.09(10)
N1 N2 C4 C5 -179.07(9)
N1 C2 C3 C4 -0.07(11)
N2 N1 C2 C1 -179.39(9)
N2 N1 C2 C3 0.12(10)
N2 C6 C7 C8 176.74(9)
N5 N4 C10 N3 -8.30(11)
N5 N4 C10 C9 170.62(9)
N5 N4 C12 C13 -0.93(10)
N5 N4 C12 C11 176.93(9)
N5 C14 C13 C12 0.15(11)
N4 N5 C14 C13 -0.71(10)
N4 N5 C14 C15 178.09(9)
N4 C10 C9 C8 178.10(9)
N4 C12 C13 C14 0.47(10)
C2 N1 N2 C6 178.44(8)
C2 N1 N2 C4 -0.13(10)
C2 C3 C4 N2 -0.02(11)
C2 C3 C4 C5 179.12(9)
C14 N5 N4 C10 178.00(8)
C14 N5 N4 C12 1.02(10)
C6 N3 C10 N4 -178.06(8)
C6 N3 C10 C9 2.99(14)
C6 N2 C4 C3 -178.18(9)
C6 N2 C4 C5 2.66(16)
C10 N3 C6 N2 -179.30(8)
C10 N3 C6 C7 -0.17(13)
C10 N4 C12 C13 -177.33(9)
C10 N4 C12 C11 0.54(16)
C1 C2 C3 C4 179.40(10)
C12 N4 C10 N3 167.91(9)
C12 N4 C10 C9 -13.17(16)
C4 N2 C6 N3 -178.69(9)
C4 N2 C6 C7 2.23(16)
C9 C8 C7 C6 2.05(14)
C7 C8 C9 C10 0.50(14)
C11 C12 C13 C14 -177.32(9)
C15 C14 C13 C12 -178.55(10)
